data_2226105
loop_
_publ_author_name
'Bunker, Kevin D.'
'Moore, Curtis'
'Palmer, Cynthia L.'
'Rheingold, Arnold L.'
'Yanovsky, Alex'

_publ_section_title
;
 2-Chloro-4-(1<i>H</i>-pyrazol-1-yl)-5-(trifluoromethyl)pyrimidine
;
_journal_coeditor_code EZ2213
_journal_issue 6
_journal_name_full 'Acta Crystallographica Section E'
_journal_page_first o1448
_journal_paper_doi 10.1107/S1600536810018854
_journal_volume 66
_journal_year 2010
_chemical_formula_iupac 'C8 H4 Cl F3 N4'
_chemical_formula_moiety 'C8 H4 Cl F3 N4'
_chemical_formula_sum 'C8 H4 Cl F3 N4'
_chemical_formula_weight 248.60
_chemical_name_systematic
;
2-Chloro-4-(1<i>H</i>-pyrazol-1-yl)-5-(trifluoromethyl)pyrimidine
;
_space_group_IT_number 19
_symmetry_cell_setting orthorhombic
_symmetry_space_group_name_Hall 'P 2ac 2ab'
_symmetry_space_group_name_H-M 'P 21 21 21'
_atom_sites_solution_hydrogens geom
_atom_sites_solution_primary direct
_atom_sites_solution_secondary difmap
_audit_creation_method SHELXL-97
_cell_angle_alpha 90.00
_cell_angle_beta 90.00
_cell_angle_gamma 90.00
_cell_formula_units_Z 4
_cell_length_a 5.5776(3)
_cell_length_b 7.7117(4)
_cell_length_c 21.8335(12)
_cell_measurement_reflns_used 2204
_cell_measurement_temperature 100(2)
_cell_measurement_theta_max 61.50
_cell_measurement_theta_min 4.05
_cell_volume 939.12(9)
_computing_cell_refinement 'SAINT (Bruker, 2007)'
_computing_data_collection 'APEX2 (Bruker, 2007)'
_computing_data_reduction 'SAINT (Bruker, 2007)'
_computing_molecular_graphics 'SHELXTL (Sheldrick, 2008)'
_computing_publication_material 'SHELXTL (Sheldrick, 2008)'
_computing_structure_refinement 'SHELXL97 (Sheldrick, 2008)'
_computing_structure_solution 'SHELXS97 (Sheldrick, 2008)'
_diffrn_ambient_temperature 100(2)
_diffrn_measured_fraction_theta_full 0.959
_diffrn_measured_fraction_theta_max 0.959
_diffrn_measurement_device_type 'Bruker APEXII CCD'
_diffrn_measurement_method '\f and \w scans'
_diffrn_radiation_monochromator graphite
_diffrn_radiation_source 'fine-focus sealed tube'
_diffrn_radiation_type CuK\a
_diffrn_radiation_wavelength 1.54178
_diffrn_reflns_av_R_equivalents 0.030
_diffrn_reflns_av_sigmaI/netI 0.044
_diffrn_reflns_limit_h_max 6
_diffrn_reflns_limit_h_min -6
_diffrn_reflns_limit_k_max 8
_diffrn_reflns_limit_k_min -8
_diffrn_reflns_limit_l_max 24
_diffrn_reflns_limit_l_min -25
_diffrn_reflns_number 3416
_diffrn_reflns_theta_full 61.9
_diffrn_reflns_theta_max 61.9
_diffrn_reflns_theta_min 4.0
_exptl_absorpt_coefficient_mu 3.896
_exptl_absorpt_correction_T_max 0.697
_exptl_absorpt_correction_T_min 0.305
_exptl_absorpt_correction_type multi-scan
_exptl_absorpt_process_details '(SADABS; Bruker, 2001)'
_exptl_crystal_colour colourless
_exptl_crystal_density_diffrn 1.758
_exptl_crystal_density_method 'not measured'
_exptl_crystal_description rod
_exptl_crystal_F_000 496
_exptl_crystal_size_max 0.40
_exptl_crystal_size_mid 0.21
_exptl_crystal_size_min 0.10
_refine_diff_density_max 0.21
_refine_diff_density_min -0.22
_refine_ls_abs_structure_details 'Flack (1983), 503 Friedel pairs'
_refine_ls_abs_structure_Flack 0.05(2)
_refine_ls_extinction_method none
_refine_ls_goodness_of_fit_ref 1.02
_refine_ls_hydrogen_treatment constr
_refine_ls_matrix_type full
_refine_ls_number_parameters 145
_refine_ls_number_reflns 1402
_refine_ls_number_restraints 0
_refine_ls_restrained_S_all 1.02
_refine_ls_R_factor_all 0.038
_refine_ls_R_factor_gt 0.033
_refine_ls_shift/su_max 0.001
_refine_ls_shift/su_mean 0.000
_refine_ls_structure_factor_coef Fsqd
_refine_ls_weighting_details 'calc w=1/[\s^2^(Fo^2^)+(0.048P)^2^] where P=(Fo^2^+2Fc^2^)/3'
_refine_ls_weighting_scheme calc
_refine_ls_wR_factor_gt 0.079
_refine_ls_wR_factor_ref 0.082
_reflns_number_gt 1273
_reflns_number_total 1402
_reflns_threshold_expression I>2\s(I)
_cod_data_source_file ez2213.cif
_cod_data_source_block I
_cod_depositor_comments
;
The following automatic conversions were performed:
'_symmetry_cell_setting' value 'Orthorhombic' changed to 'orthorhombic'
according to '/home/saulius/struct/CIF-dictionaries/cif_core.dic'
dictionary named 'cif_core.dic' version 2.4.1 from 2010-06-29.

Automatic conversion script
Id: cif_fix_enum 1527 2010-12-29 10:47:43Z saulius 
;
_cod_database_code 2226105
_cod_database_fobs_code 2226105

loop_
_symmetry_equiv_pos_as_xyz
'x, y, z'
'x+1/2, -y+1/2, -z'
'-x, y+1/2, -z+1/2'
'-x+1/2, -y, z+1/2'

loop_
_atom_site_type_symbol
_atom_site_label
_atom_site_fract_x
_atom_site_fract_y
_atom_site_fract_z
_atom_site_U_iso_or_equiv
_atom_site_adp_type
_atom_site_calc_flag
_atom_site_refinement_flags
_atom_site_occupancy
_atom_site_disorder_assembly
_atom_site_disorder_group
Cl Cl1 0.18059(15) 0.39628(9) 0.50346(4) 0.0390(2) Uani d . 1 . .
F F1 0.7206(4) 1.0219(2) 0.35103(8) 0.0430(5) Uani d . 1 . .
F F2 0.4712(4) 0.9283(2) 0.28305(8) 0.0450(5) Uani d . 1 . .
F F3 0.3535(5) 1.0974(2) 0.35501(11) 0.0629(7) Uani d . 1 . .
N N1 0.8456(5) 0.7028(3) 0.30856(11) 0.0326(6) Uani d . 1 . .
N N2 0.7484(5) 0.5994(3) 0.35248(10) 0.0262(5) Uani d . 1 . .
N N3 0.1542(5) 0.7067(3) 0.45907(11) 0.0308(6) Uani d . 1 . .
N N4 0.4754(5) 0.5271(3) 0.42520(10) 0.0272(6) Uani d . 1 . .
C C1 0.8693(6) 0.4455(4) 0.35742(13) 0.0312(7) Uani d . 1 . .
H H1A 0.8338 0.3531 0.3848 0.037 Uiso calc R 1 . .
C C2 1.0494(6) 0.4503(4) 0.31581(13) 0.0312(7) Uani d . 1 . .
H H2A 1.1661 0.3635 0.3079 0.037 Uiso calc R 1 . .
C C3 1.0253(6) 0.6127(4) 0.28693(13) 0.0332(7) Uani d . 1 . .
H H3A 1.1282 0.6524 0.2552 0.040 Uiso calc R 1 . .
C C4 0.5510(6) 0.6502(3) 0.38708(12) 0.0250(6) Uani d . 1 . .
C C5 0.4336(6) 0.8113(4) 0.38345(13) 0.0283(6) Uani d . 1 . .
C C6 0.2380(6) 0.8301(3) 0.42115(13) 0.0304(7) Uani d . 1 . .
H H6A 0.1561 0.9381 0.4204 0.037 Uiso calc R 1 . .
C C7 0.2831(6) 0.5640(3) 0.45766(12) 0.0296(7) Uani d . 1 . .
C C8 0.4981(7) 0.9624(4) 0.34258(14) 0.0378(8) Uani d . 1 . .

loop_
_atom_site_aniso_label
_atom_site_aniso_U_11
_atom_site_aniso_U_22
_atom_site_aniso_U_33
_atom_site_aniso_U_12
_atom_site_aniso_U_13
_atom_site_aniso_U_23
Cl1 0.0460(5) 0.0364(3) 0.0347(4) -0.0015(3) 0.0081(4) 0.0070(3)
F1 0.0604(15) 0.0304(8) 0.0382(10) -0.0103(9) 0.0101(10) -0.0007(7)
F2 0.0489(13) 0.0564(12) 0.0298(10) 0.0079(10) -0.0012(8) 0.0164(8)
F3 0.0824(18) 0.0377(10) 0.0685(14) 0.0283(12) 0.0320(13) 0.0215(10)
N1 0.0390(16) 0.0315(12) 0.0272(14) 0.0008(12) 0.0052(12) 0.0051(10)
N2 0.0341(15) 0.0238(10) 0.0208(11) 0.0022(11) -0.0010(10) 0.0006(9)
N3 0.0295(15) 0.0341(13) 0.0288(14) 0.0000(12) 0.0027(11) -0.0013(10)
N4 0.0355(16) 0.0256(10) 0.0205(12) -0.0014(11) -0.0022(11) -0.0010(9)
C1 0.043(2) 0.0259(14) 0.0242(14) 0.0034(13) -0.0011(14) -0.0004(11)
C2 0.0343(19) 0.0304(14) 0.0288(16) 0.0047(12) -0.0038(14) -0.0053(12)
C3 0.038(2) 0.0353(15) 0.0262(15) 0.0021(15) 0.0067(13) -0.0006(13)
C4 0.0296(16) 0.0269(13) 0.0185(13) -0.0009(11) -0.0032(13) -0.0021(11)
C5 0.0361(18) 0.0272(14) 0.0215(14) 0.0029(12) -0.0055(14) -0.0006(12)
C6 0.0332(18) 0.0269(13) 0.0312(15) 0.0043(12) -0.0014(14) -0.0001(11)
C7 0.038(2) 0.0311(15) 0.0198(13) -0.0031(13) -0.0031(13) 0.0008(11)
C8 0.050(2) 0.0337(15) 0.0300(17) 0.0120(15) 0.0064(15) 0.0052(13)

loop_
_atom_type_symbol
_atom_type_description
_atom_type_scat_dispersion_real
_atom_type_scat_dispersion_imag
_atom_type_scat_source
C C 0.0181 0.0091 'International Tables Vol C Tables 4.2.6.8 and 6.1.1.4'
H H 0.0000 0.0000 'International Tables Vol C Tables 4.2.6.8 and 6.1.1.4'
N N 0.0311 0.0180 'International Tables Vol C Tables 4.2.6.8 and 6.1.1.4'
F F 0.0727 0.0534 'International Tables Vol C Tables 4.2.6.8 and 6.1.1.4'
Cl Cl 0.3639 0.7018 'International Tables Vol C Tables 4.2.6.8 and 6.1.1.4'

loop_
_geom_angle_atom_site_label_1
_geom_angle_atom_site_label_2
_geom_angle_atom_site_label_3
_geom_angle_site_symmetry_1
_geom_angle_site_symmetry_3
_geom_angle
_geom_angle_publ_flag
C3 N1 N2 . . 104.4(2) ?
N1 N2 C1 . . 111.6(3) ?
N1 N2 C4 . . 122.2(2) ?
C1 N2 C4 . . 126.2(2) ?
C7 N3 C6 . . 112.8(3) ?
C7 N4 C4 . . 116.1(3) ?
C2 C1 N2 . . 106.8(3) ?
C2 C1 H1A . . 126.6 ?
N2 C1 H1A . . 126.6 ?
C1 C2 C3 . . 104.7(3) ?
C1 C2 H2A . . 127.6 ?
C3 C2 H2A . . 127.6 ?
N1 C3 C2 . . 112.6(3) ?
N1 C3 H3A . . 123.7 ?
C2 C3 H3A . . 123.7 ?
N4 C4 N2 . . 112.9(2) ?
N4 C4 C5 . . 121.2(3) ?
N2 C4 C5 . . 125.9(3) ?
C6 C5 C4 . . 115.4(3) ?
C6 C5 C8 . . 117.5(3) ?
C4 C5 C8 . . 127.1(3) ?
N3 C6 C5 . . 124.7(3) ?
N3 C6 H6A . . 117.6 ?
C5 C6 H6A . . 117.6 ?
N3 C7 N4 . . 129.7(3) ?
N3 C7 Cl1 . . 115.5(2) ?
N4 C7 Cl1 . . 114.7(2) ?
F2 C8 F1 . . 107.9(3) ?
F2 C8 F3 . . 106.4(3) ?
F1 C8 F3 . . 105.3(3) ?
F2 C8 C5 . . 113.4(3) ?
F1 C8 C5 . . 113.9(3) ?
F3 C8 C5 . . 109.6(3) ?

loop_
_geom_bond_atom_site_label_1
_geom_bond_atom_site_label_2
_geom_bond_site_symmetry_2
_geom_bond_distance
_geom_bond_publ_flag
Cl1 C7 . 1.732(3) ?
F1 C8 . 1.336(4) ?
F2 C8 . 1.334(4) ?
F3 C8 . 1.345(4) ?
N1 C3 . 1.308(4) ?
N1 N2 . 1.360(3) ?
N2 C1 . 1.369(4) ?
N2 C4 . 1.392(4) ?
N3 C7 . 1.315(4) ?
N3 C6 . 1.345(4) ?
N4 C7 . 1.316(4) ?
N4 C4 . 1.331(4) ?
C1 C2 . 1.355(5) ?
C1 H1A . 0.9500 ?
C2 C3 . 1.408(4) ?
C2 H2A . 0.9500 ?
C3 H3A . 0.9500 ?
C4 C5 . 1.406(4) ?
C5 C6 . 1.374(5) ?
C5 C8 . 1.511(4) ?
C6 H6A . 0.9500 ?

loop_
_cod_related_entry_id
_cod_related_entry_database
_cod_related_entry_code
1 ChemSpider 24745142
